data_7200114
loop_
_publ_author_name
'Kendrick, John'
'Gourlay, Matthew D.'
'Neumann, Marcus A.'
'Leusen, Frank J. J.'

_publ_section_title
;
 Predicting spontaneous racemate resolution using recent developments in
 crystal structure prediction
;
_journal_issue 11
_journal_name_full CrystEngComm
_journal_page_first 2391
_journal_page_last 2399
_journal_paper_doi 10.1039/b909038j
_journal_volume 11
_journal_year 2009
_space_group_IT_number 4
_symmetry_cell_setting monoclinic
_symmetry_Int_Tables_number 4
_symmetry_space_group_name_Hall 'P 2yb'
_symmetry_space_group_name_H-M 'P 1 21 1'
_cell_angle_alpha 90.000000
_cell_angle_beta 105.707683
_cell_angle_gamma 90.000000
_cell_length_a 5.738570
_cell_length_b 7.709670
_cell_length_c 6.107535
_cell_volume 260.122
_cod_data_source_file 5HMO_enantiopure.cif
_cod_data_source_block 5HMO_E_22
_cod_original_sg_symbol_H-M 'P 2_1'
_cod_struct_determination_method theoretical
_cod_database_code 7200114

loop_
_symmetry_equiv_pos_site_id
_symmetry_equiv_pos_as_xyz
1 x,y,z
2 -x,y+1/2,-z

loop_
_atom_site_label
_atom_site_type_symbol
_atom_site_fract_x
_atom_site_fract_y
_atom_site_fract_z
C16 C 0.724198 1.169435 0.152129
C17 C 0.950151 1.057920 0.158299
O18 O 0.892131 0.970731 -0.064179
C19 C 0.668287 1.021416 -0.190309
N20 N 0.565111 1.128775 -0.071165
O21 O 0.582068 0.968601 -0.387657
C22 C 1.014231 0.923068 0.345819
O23 O 0.816534 0.812596 0.352415
H24 H 0.641181 1.133676 0.287859
H25 H 0.769709 1.307671 0.167055
H26 H 1.109213 1.139367 0.167460
H27 H 0.410085 1.196961 -0.151737
H28 H 1.162563 0.842036 0.321927
H29 H 1.082419 0.992758 0.507542
H30 H 0.730489 0.865648 0.458630
